data_8105311
loop_
_publ_author_name
'Jiang, Fang'
'Lei, Yan'
'Ting, Liu'
'Yang, Xiongzi'
'Wu, Qiong'

_publ_section_title
;
 Crystal structure of
 6,6&#x2032;-((cyclohexane-1,2-diylbis(azanylylidene))bis(methanylylidene))bis(2-bromo-4-chlorophenolato-\k4
 N,N&#x2032;,O,O&#x2032;)nickel(II), C20H16Br2Cl2NiN2O2
;
_journal_issue 4
_journal_name_full 'Zeitschrift f\"ur Kristallographie - New Crystal Structures'
_journal_page_first 863
_journal_page_last 864
_journal_paper_doi 10.1515/ncrs-2020-0061
_journal_volume 235
_journal_year 2020
_chemical_formula_sum 'C20 H16 Br2 Cl2 N2 Ni O2'
_chemical_formula_weight 605.78
_chemical_name_systematic
;
(2,2'-(cyclohexane-1,2-diylbis((nitrilo)methylylidene))bis(3-bromo-5-\
chlorophenolato))-nickel(II)
;
_space_group_crystal_system monoclinic
_space_group_IT_number 14
_space_group_name_Hall '-P 2ybc'
_space_group_name_H-M_alt 'P 1 21/c 1'
_atom_sites_solution_hydrogens geom
_cell_angle_alpha 90
_cell_angle_beta 115.14
_cell_angle_gamma 90
_cell_formula_units_Z 4
_cell_length_a 12.6946(7)
_cell_length_b 11.9262(7)
_cell_length_c 14.9398(9)
_cell_measurement_reflns_used 3617
_cell_measurement_temperature 273(2)
_cell_measurement_theta_max 26.2719
_cell_measurement_theta_min 3.0125
_cell_volume 2047.6(2)
_computing_cell_refinement 'CrysAlisPro 1.171.38.41 (Rigaku OD, 2015)'
_computing_data_collection 'CrysAlisPro 1.171.38.41 (Rigaku OD, 2015)'
_computing_data_reduction 'CrysAlisPro 1.171.38.41 (Rigaku OD, 2015)'
_computing_molecular_graphics 'Olex2 (Dolomanov et al., 2009)'
_computing_publication_material 'Olex2 (Dolomanov et al., 2009)'
_computing_structure_refinement 'XL (Sheldrick, 2008)'
_computing_structure_solution 'SHELXS-97 (Sheldrick, 1990)'
_diffrn_ambient_temperature 273(2)
_diffrn_measured_fraction_theta_full 0.995
_diffrn_measured_fraction_theta_max 0.986
_diffrn_measurement_device_type 'Bruker APEX-III CCD'
_diffrn_measurement_method '\w,and/f 0.5 deg'
_diffrn_radiation_type MoK\a
_diffrn_radiation_wavelength 0.71073
_diffrn_reflns_av_R_equivalents 0.0366
_diffrn_reflns_av_unetI/netI 0.0550
_diffrn_reflns_Laue_measured_fraction_full 0.995
_diffrn_reflns_Laue_measured_fraction_max 0.986
_diffrn_reflns_limit_h_max 15
_diffrn_reflns_limit_h_min -13
_diffrn_reflns_limit_k_max 14
_diffrn_reflns_limit_k_min -14
_diffrn_reflns_limit_l_max 14
_diffrn_reflns_limit_l_min -18
_diffrn_reflns_number 9563
_diffrn_reflns_point_group_measured_fraction_full 0.995
_diffrn_reflns_point_group_measured_fraction_max 0.986
_diffrn_reflns_theta_full 25.242
_diffrn_reflns_theta_max 26.392
_diffrn_reflns_theta_min 3.012
_exptl_absorpt_coefficient_mu 5.132
_exptl_absorpt_correction_type multi-scan
_exptl_crystal_colour green
_exptl_crystal_density_diffrn 1.965
_exptl_crystal_description block
_exptl_crystal_F_000 1192
_refine_diff_density_max 1.922
_refine_diff_density_min -1.220
_refine_diff_density_rms 0.118
_refine_ls_extinction_coef .
_refine_ls_extinction_method none
_refine_ls_goodness_of_fit_ref 1.056
_refine_ls_hydrogen_treatment constr
_refine_ls_matrix_type full
_refine_ls_number_parameters 262
_refine_ls_number_reflns 4135
_refine_ls_number_restraints 0
_refine_ls_restrained_S_all 1.056
_refine_ls_R_factor_all 0.0627
_refine_ls_R_factor_gt 0.0386
_refine_ls_shift/su_max 0.001
_refine_ls_shift/su_mean 0.000
_refine_ls_structure_factor_coef Fsqd
_refine_ls_weighting_details 'w=1/[\s^2^(Fo^2^)+(0.0259P)^2^+3.9104P] where P=(Fo^2^+2Fc^2^)/3'
_refine_ls_weighting_scheme calc
_refine_ls_wR_factor_gt 0.0757
_refine_ls_wR_factor_ref 0.0834
_reflns_Friedel_coverage 0.000
_reflns_Friedel_fraction_full .
_reflns_Friedel_fraction_max .
_reflns_number_gt 3137
_reflns_number_total 4135
_reflns_threshold_expression 'I > 2\s(I)'
_cod_data_source_file suppl_ncrs-2020-0061_suppl.cif
_cod_data_source_block J30
_cod_original_sg_symbol_H-M 'P 21/c'
_cod_database_code 8105311

loop_
_space_group_symop_operation_xyz
'x, y, z'
'-x, y+1/2, -z+1/2'
'-x, -y, -z'
'x, -y-1/2, z-1/2'

loop_
_atom_site_label
_atom_site_type_symbol
_atom_site_fract_x
_atom_site_fract_y
_atom_site_fract_z
_atom_site_U_iso_or_equiv
_atom_site_adp_type
_atom_site_occupancy
_atom_site_site_symmetry_order
_atom_site_calc_flag
_atom_site_refinement_flags_posn
_atom_site_refinement_flags_adp
_atom_site_refinement_flags_occupancy
_atom_site_disorder_assembly
_atom_site_disorder_group
Br1 Br 0.41428(4) 0.63749(4) 0.10110(3) 0.02423(12) Uani 1 1 d . . . . .
Br2 Br 0.17101(4) 0.95819(4) 0.13096(4) 0.03514(15) Uani 1 1 d . . . . .
C1 C 0.5922(3) 0.7900(3) 0.1116(3) 0.0178(9) Uani 1 1 d . . . . .
C2 C 0.5621(3) 0.6755(3) 0.1065(3) 0.0182(9) Uani 1 1 d . . . . .
C3 C 0.6324(4) 0.5907(4) 0.1027(3) 0.0214(10) Uani 1 1 d . . . . .
H3 H 0.6087 0.5164 0.0996 0.026 Uiso 1 1 calc R U . . .
C4 C 0.7396(4) 0.6164(4) 0.1035(3) 0.0213(10) Uani 1 1 d . . . . .
C5 C 0.7732(4) 0.7256(4) 0.1064(3) 0.0222(10) Uani 1 1 d . . . . .
H5 H 0.8444 0.7422 0.1057 0.027 Uiso 1 1 calc R U . . .
C6 C 0.7010(4) 0.8135(4) 0.1105(3) 0.0186(9) Uani 1 1 d . . . . .
C7 C 0.7367(4) 0.9271(4) 0.1058(3) 0.0196(9) Uani 1 1 d . . . . .
H7 H 0.8054 0.9376 0.0988 0.023 Uiso 1 1 calc R U . . .
C8 C 0.7183(4) 1.1297(3) 0.0941(3) 0.0220(10) Uani 1 1 d . . . . .
H8 H 0.6703 1.1518 0.0255 0.026 Uiso 1 1 calc R U . . .
C9 C 0.8462(4) 1.1435(4) 0.1145(3) 0.0263(10) Uani 1 1 d . . . . .
H9A H 0.8652 1.0888 0.0756 0.032 Uiso 1 1 calc R U . . .
H9B H 0.8571 1.2175 0.0928 0.032 Uiso 1 1 calc R U . . .
C10 C 0.9293(4) 1.1294(4) 0.2220(3) 0.0264(10) Uani 1 1 d . . . . .
H10A H 1.0078 1.1462 0.2307 0.032 Uiso 1 1 calc R U . . .
H10B H 0.9276 1.0522 0.2417 0.032 Uiso 1 1 calc R U . . .
C11 C 0.8964(4) 1.2071(4) 0.2873(4) 0.0309(11) Uani 1 1 d . . . . .
H11A H 0.9067 1.2845 0.2727 0.037 Uiso 1 1 calc R U . . .
H11B H 0.9474 1.1931 0.3562 0.037 Uiso 1 1 calc R U . . .
C12 C 0.7696(4) 1.1884(4) 0.2700(3) 0.0264(10) Uani 1 1 d . . . . .
H12A H 0.7608 1.1129 0.2900 0.032 Uiso 1 1 calc R U . . .
H12B H 0.7497 1.2406 0.3102 0.032 Uiso 1 1 calc R U . . .
C13 C 0.6878(4) 1.2051(4) 0.1620(3) 0.0231(10) Uani 1 1 d . . . . .
H13 H 0.6891 1.2838 0.1436 0.028 Uiso 1 1 calc R U . . .
C14 C 0.4993(4) 1.2480(4) 0.1513(3) 0.0214(9) Uani 1 1 d . . . . .
H14 H 0.5261 1.3216 0.1629 0.026 Uiso 1 1 calc R U . . .
C15 C 0.3831(3) 1.2267(3) 0.1413(3) 0.0166(9) Uani 1 1 d . . . . .
C16 C 0.3124(4) 1.3196(3) 0.1369(3) 0.0197(9) Uani 1 1 d . . . . .
H16 H 0.3413 1.3922 0.1427 0.024 Uiso 1 1 calc R U . . .
C17 C 0.1995(4) 1.3008(3) 0.1237(3) 0.0216(10) Uani 1 1 d . . . . .
C18 C 0.1571(4) 1.1929(4) 0.1192(3) 0.0228(10) Uani 1 1 d . . . . .
H18 H 0.0811 1.1814 0.1111 0.027 Uiso 1 1 calc R U . . .
C19 C 0.2277(4) 1.1034(3) 0.1268(3) 0.0216(10) Uani 1 1 d . . . . .
C20 C 0.3428(4) 1.1140(3) 0.1352(3) 0.0174(9) Uani 1 1 d . . . . .
Cl1 Cl 0.82807(10) 0.50800(10) 0.09645(9) 0.0324(3) Uani 1 1 d . . . . .
Cl2 Cl 0.10612(10) 1.41293(10) 0.11323(10) 0.0368(3) Uani 1 1 d . . . . .
N1 N 0.6809(3) 1.0156(3) 0.1106(2) 0.0187(8) Uani 1 1 d . . . . .
N2 N 0.5686(3) 1.1730(3) 0.1453(3) 0.0189(8) Uani 1 1 d . . . . .
Ni1 Ni 0.54326(4) 1.01994(4) 0.12688(4) 0.01671(14) Uani 1 1 d . . . . .
O1 O 0.5200(2) 0.8663(2) 0.1153(2) 0.0175(6) Uani 1 1 d . . . . .
O2 O 0.4034(2) 1.0254(2) 0.1377(2) 0.0205(6) Uani 1 1 d . . . . .

loop_
_atom_site_aniso_label
_atom_site_aniso_U_11
_atom_site_aniso_U_22
_atom_site_aniso_U_33
_atom_site_aniso_U_23
_atom_site_aniso_U_13
_atom_site_aniso_U_12
Br1 0.0215(2) 0.0208(2) 0.0322(2) -0.00017(19) 0.01309(19) -0.00072(19)
Ni1 0.0130(3) 0.0162(3) 0.0204(3) 0.0003(2) 0.0066(2) 0.0010(2)
Br2 0.0380(3) 0.0233(2) 0.0577(3) -0.0011(2) 0.0333(3) -0.0049(2)
Cl1 0.0234(6) 0.0299(6) 0.0413(7) -0.0119(5) 0.0114(5) 0.0070(5)
Cl2 0.0308(6) 0.0276(6) 0.0575(8) -0.0023(6) 0.0242(6) 0.0114(5)
O1 0.0133(14) 0.0153(14) 0.0231(15) -0.0001(12) 0.0069(12) 0.0024(12)
O2 0.0182(15) 0.0161(14) 0.0299(16) 0.0017(13) 0.0128(13) 0.0023(13)
C7 0.013(2) 0.032(2) 0.014(2) -0.0041(19) 0.0048(17) -0.0017(19)
C14 0.022(2) 0.019(2) 0.022(2) 0.0037(19) 0.0084(19) -0.002(2)
C5 0.012(2) 0.033(2) 0.019(2) -0.004(2) 0.0042(18) 0.001(2)
C16 0.019(2) 0.014(2) 0.024(2) -0.0001(18) 0.0076(19) 0.0002(18)
C1 0.014(2) 0.024(2) 0.012(2) -0.0020(18) 0.0013(17) 0.0034(18)
N1 0.0157(18) 0.0236(19) 0.0140(17) 0.0002(15) 0.0036(15) 0.0015(16)
C6 0.016(2) 0.025(2) 0.0117(19) -0.0019(18) 0.0032(17) 0.0005(19)
C8 0.019(2) 0.023(2) 0.021(2) 0.0036(19) 0.0049(18) -0.0041(19)
C20 0.021(2) 0.021(2) 0.011(2) 0.0034(17) 0.0075(17) 0.0024(18)
C9 0.026(2) 0.025(2) 0.031(3) 0.000(2) 0.016(2) -0.003(2)
N2 0.0129(17) 0.0178(18) 0.027(2) 0.0030(16) 0.0089(16) 0.0013(15)
C13 0.016(2) 0.017(2) 0.034(3) 0.003(2) 0.009(2) 0.0008(18)
C2 0.014(2) 0.024(2) 0.013(2) -0.0036(18) 0.0024(17) -0.0012(18)
C17 0.022(2) 0.022(2) 0.021(2) -0.0012(19) 0.0087(19) 0.0090(19)
C11 0.019(2) 0.038(3) 0.036(3) -0.012(2) 0.011(2) -0.008(2)
C4 0.018(2) 0.024(2) 0.019(2) -0.0065(19) 0.0049(18) 0.0087(19)
C3 0.023(2) 0.019(2) 0.021(2) -0.0024(19) 0.0077(19) 0.0021(19)
C12 0.021(2) 0.029(2) 0.032(3) -0.007(2) 0.014(2) -0.004(2)
C10 0.018(2) 0.033(3) 0.032(3) 0.001(2) 0.015(2) 0.001(2)
C18 0.020(2) 0.028(2) 0.024(2) 0.000(2) 0.0131(19) 0.002(2)
C15 0.014(2) 0.019(2) 0.015(2) 0.0029(18) 0.0043(17) 0.0022(18)
C19 0.024(2) 0.018(2) 0.025(2) 0.0004(19) 0.013(2) -0.0039(19)

loop_
_atom_type_symbol
_atom_type_description
_atom_type_scat_dispersion_real
_atom_type_scat_dispersion_imag
_atom_type_scat_source
C C 0.0033 0.0016 'International Tables Vol C Tables 4.2.6.8 and 6.1.1.4'
H H 0.0000 0.0000 'International Tables Vol C Tables 4.2.6.8 and 6.1.1.4'
Br Br -0.2901 2.4595 'International Tables Vol C Tables 4.2.6.8 and 6.1.1.4'
Cl Cl 0.1484 0.1585 'International Tables Vol C Tables 4.2.6.8 and 6.1.1.4'
N N 0.0061 0.0033 'International Tables Vol C Tables 4.2.6.8 and 6.1.1.4'
Ni Ni 0.3393 1.1124 'International Tables Vol C Tables 4.2.6.8 and 6.1.1.4'
O O 0.0106 0.0060 'International Tables Vol C Tables 4.2.6.8 and 6.1.1.4'

loop_
_geom_angle_atom_site_label_1
_geom_angle_atom_site_label_2
_geom_angle_atom_site_label_3
_geom_angle
_geom_angle_site_symmetry_1
_geom_angle_site_symmetry_3
O2 Ni1 O1 85.54(12) . .
O2 Ni1 N2 93.70(13) . .
O1 Ni1 N2 177.06(14) . .
O2 Ni1 N1 177.71(14) . .
O1 Ni1 N1 94.69(14) . .
N2 Ni1 N1 86.19(15) . .
C1 O1 Ni1 127.2(3) . .
C20 O2 Ni1 127.2(3) . .
N1 C7 C6 125.2(4) . .
N1 C7 H7 117.4 . .
C6 C7 H7 117.4 . .
N2 C14 C15 124.8(4) . .
N2 C14 H14 117.6 . .
C15 C14 H14 117.6 . .
C4 C5 C6 120.7(4) . .
C4 C5 H5 119.7 . .
C6 C5 H5 119.7 . .
C17 C16 C15 118.8(4) . .
C17 C16 H16 120.6 . .
C15 C16 H16 120.6 . .
O1 C1 C2 119.8(4) . .
O1 C1 C6 124.5(4) . .
C2 C1 C6 115.7(4) . .
C7 N1 C8 121.0(4) . .
C7 N1 Ni1 126.6(3) . .
C8 N1 Ni1 112.2(3) . .
C5 C6 C1 120.5(4) . .
C5 C6 C7 118.3(4) . .
C1 C6 C7 121.0(4) . .
N1 C8 C13 103.8(3) . .
N1 C8 C9 116.7(4) . .
C13 C8 C9 110.7(3) . .
N1 C8 H8 108.4 . .
C13 C8 H8 108.4 . .
C9 C8 H8 108.4 . .
O2 C20 C19 120.4(4) . .
O2 C20 C15 124.9(4) . .
C19 C20 C15 114.6(4) . .
C10 C9 C8 113.8(4) . .
C10 C9 H9A 108.8 . .
C8 C9 H9A 108.8 . .
C10 C9 H9B 108.8 . .
C8 C9 H9B 108.8 . .
H9A C9 H9B 107.7 . .
C14 N2 C13 119.4(3) . .
C14 N2 Ni1 128.0(3) . .
C13 N2 Ni1 112.4(3) . .
N2 C13 C12 109.6(4) . .
N2 C13 C8 105.5(3) . .
C12 C13 C8 112.2(3) . .
N2 C13 H13 109.8 . .
C12 C13 H13 109.8 . .
C8 C13 H13 109.8 . .
C3 C2 C1 123.5(4) . .
C3 C2 Br1 118.2(3) . .
C1 C2 Br1 118.2(3) . .
C16 C17 C18 121.1(4) . .
C16 C17 Cl2 120.8(3) . .
C18 C17 Cl2 118.1(3) . .
C10 C11 C12 110.9(4) . .
C10 C11 H11A 109.5 . .
C12 C11 H11A 109.5 . .
C10 C11 H11B 109.5 . .
C12 C11 H11B 109.5 . .
H11A C11 H11B 108.0 . .
C5 C4 C3 120.1(4) . .
C5 C4 Cl1 120.5(3) . .
C3 C4 Cl1 119.3(3) . .
C2 C3 C4 119.4(4) . .
C2 C3 H3 120.3 . .
C4 C3 H3 120.3 . .
C13 C12 C11 110.8(4) . .
C13 C12 H12A 109.5 . .
C11 C12 H12A 109.5 . .
C13 C12 H12B 109.5 . .
C11 C12 H12B 109.5 . .
H12A C12 H12B 108.1 . .
C9 C10 C11 110.8(4) . .
C9 C10 H10A 109.5 . .
C11 C10 H10A 109.5 . .
C9 C10 H10B 109.5 . .
C11 C10 H10B 109.5 . .
H10A C10 H10B 108.1 . .
C19 C18 C17 119.5(4) . .
C19 C18 H18 120.2 . .
C17 C18 H18 120.2 . .
C16 C15 C20 122.2(4) . .
C16 C15 C14 118.0(4) . .
C20 C15 C14 119.8(4) . .
C18 C19 C20 123.6(4) . .
C18 C19 Br2 118.2(3) . .
C20 C19 Br2 118.1(3) . .

loop_
_geom_bond_atom_site_label_1
_geom_bond_atom_site_label_2
_geom_bond_distance
_geom_bond_site_symmetry_2
Br1 C2 1.899(4) .
Ni1 O2 1.851(3) .
Ni1 O1 1.852(3) .
Ni1 N2 1.854(3) .
Ni1 N1 1.864(4) .
Br2 C19 1.887(4) .
Cl1 C4 1.745(4) .
Cl2 C17 1.750(4) .
O1 C1 1.310(5) .
O2 C20 1.298(5) .
C7 N1 1.290(5) .
C7 C6 1.440(6) .
C7 H7 0.9300 .
C14 N2 1.284(5) .
C14 C15 1.441(6) .
C14 H14 0.9300 .
C5 C4 1.366(6) .
C5 C6 1.410(6) .
C5 H5 0.9300 .
C16 C17 1.379(6) .
C16 C15 1.410(6) .
C16 H16 0.9300 .
C1 C2 1.412(6) .
C1 C6 1.416(6) .
N1 C8 1.496(5) .
C8 C13 1.523(6) .
C8 C9 1.527(6) .
C8 H8 0.9800 .
C20 C19 1.417(6) .
C20 C15 1.427(6) .
C9 C10 1.510(6) .
C9 H9A 0.9700 .
C9 H9B 0.9700 .
N2 C13 1.476(5) .
C13 C12 1.516(6) .
C13 H13 0.9800 .
C2 C3 1.365(6) .
C17 C18 1.386(6) .
C11 C10 1.527(6) .
C11 C12 1.533(6) .
C11 H11A 0.9700 .
C11 H11B 0.9700 .
C4 C3 1.390(6) .
C3 H3 0.9300 .
C12 H12A 0.9700 .
C12 H12B 0.9700 .
C10 H10A 0.9700 .
C10 H10B 0.9700 .
C18 C19 1.367(6) .
C18 H18 0.9300 .

loop_
_geom_torsion_atom_site_label_1
_geom_torsion_atom_site_label_2
_geom_torsion_atom_site_label_3
_geom_torsion_atom_site_label_4
_geom_torsion
_geom_torsion_site_symmetry_1
_geom_torsion_site_symmetry_2
_geom_torsion_site_symmetry_3
_geom_torsion_site_symmetry_4
O2 Ni1 O1 C1 -174.2(3) . . . .
N1 Ni1 O1 C1 8.1(3) . . . .
O1 Ni1 O2 C20 -169.4(3) . . . .
N2 Ni1 O2 C20 13.5(3) . . . .
Ni1 O1 C1 C2 177.6(3) . . . .
Ni1 O1 C1 C6 -3.6(5) . . . .
C6 C7 N1 C8 -173.3(4) . . . .
C6 C7 N1 Ni1 1.3(6) . . . .
O1 Ni1 N1 C7 -6.9(3) . . . .
N2 Ni1 N1 C7 170.2(4) . . . .
O1 Ni1 N1 C8 168.0(3) . . . .
N2 Ni1 N1 C8 -14.8(3) . . . .
C4 C5 C6 C1 0.0(6) . . . .
C4 C5 C6 C7 -175.4(4) . . . .
O1 C1 C6 C5 179.9(4) . . . .
C2 C1 C6 C5 -1.2(6) . . . .
O1 C1 C6 C7 -4.8(6) . . . .
C2 C1 C6 C7 174.0(4) . . . .
N1 C7 C6 C5 -178.6(4) . . . .
N1 C7 C6 C1 6.0(6) . . . .
C7 N1 C8 C13 -146.9(4) . . . .
Ni1 N1 C8 C13 37.8(4) . . . .
C7 N1 C8 C9 -24.9(5) . . . .
Ni1 N1 C8 C9 159.8(3) . . . .
Ni1 O2 C20 C19 168.7(3) . . . .
Ni1 O2 C20 C15 -12.0(6) . . . .
N1 C8 C9 C10 -66.1(5) . . . .
C13 C8 C9 C10 52.3(5) . . . .
C15 C14 N2 C13 -176.9(4) . . . .
C15 C14 N2 Ni1 -2.1(6) . . . .
O2 Ni1 N2 C14 -6.6(4) . . . .
N1 Ni1 N2 C14 171.1(4) . . . .
O2 Ni1 N2 C13 168.5(3) . . . .
N1 Ni1 N2 C13 -13.8(3) . . . .
C14 N2 C13 C12 92.3(5) . . . .
Ni1 N2 C13 C12 -83.3(4) . . . .
C14 N2 C13 C8 -146.7(4) . . . .
Ni1 N2 C13 C8 37.7(4) . . . .
N1 C8 C13 N2 -46.3(4) . . . .
C9 C8 C13 N2 -172.3(3) . . . .
N1 C8 C13 C12 73.0(4) . . . .
C9 C8 C13 C12 -53.0(5) . . . .
O1 C1 C2 C3 -179.8(4) . . . .
C6 C1 C2 C3 1.3(6) . . . .
O1 C1 C2 Br1 1.9(5) . . . .
C6 C1 C2 Br1 -177.0(3) . . . .
C15 C16 C17 C18 2.9(6) . . . .
C15 C16 C17 Cl2 -177.7(3) . . . .
C6 C5 C4 C3 1.2(6) . . . .
C6 C5 C4 Cl1 178.9(3) . . . .
C1 C2 C3 C4 -0.2(6) . . . .
Br1 C2 C3 C4 178.1(3) . . . .
C5 C4 C3 C2 -1.1(6) . . . .
Cl1 C4 C3 C2 -178.9(3) . . . .
N2 C13 C12 C11 173.0(3) . . . .
C8 C13 C12 C11 56.1(5) . . . .
C10 C11 C12 C13 -56.9(5) . . . .
C8 C9 C10 C11 -53.7(5) . . . .
C12 C11 C10 C9 55.2(5) . . . .
C16 C17 C18 C19 -0.8(7) . . . .
Cl2 C17 C18 C19 179.8(3) . . . .
C17 C16 C15 C20 -1.7(6) . . . .
C17 C16 C15 C14 177.7(4) . . . .
O2 C20 C15 C16 179.2(4) . . . .
C19 C20 C15 C16 -1.4(6) . . . .
O2 C20 C15 C14 -0.1(6) . . . .
C19 C20 C15 C14 179.2(4) . . . .
N2 C14 C15 C16 -171.9(4) . . . .
N2 C14 C15 C20 7.4(6) . . . .
C17 C18 C19 C20 -2.7(7) . . . .
C17 C18 C19 Br2 175.0(3) . . . .
O2 C20 C19 C18 -177.0(4) . . . .
C15 C20 C19 C18 3.7(6) . . . .
O2 C20 C19 Br2 5.3(5) . . . .
C15 C20 C19 Br2 -174.0(3) . . . .
